data_9005401
loop_
_publ_author_name
'Lucchesi, S.'
'Russo, U.'
'Della Giusta, A.'

_publ_section_title
;
 Cation distribution in natural Zn-spinels: franklinite
 Sample: FRK10
;
_journal_name_full 'European Journal of Mineralogy'
_journal_page_first 501
_journal_page_last 511
_journal_volume 11
_journal_year 1999
_chemical_formula_sum 'Al0.129 Fe1.832 Mg0.038 Mn0.328 O4 Ti0.016 Zn0.658'
_chemical_name_mineral Franklinite
_space_group_IT_number 227
_symmetry_space_group_name_Hall '-F 4vw 2vw 3'
_symmetry_space_group_name_H-M 'F d -3 m :2'
_cell_angle_alpha 90
_cell_angle_beta 90
_cell_angle_gamma 90
_cell_length_a 8.4466
_cell_length_b 8.4466
_cell_length_c 8.4466
_cell_formula_units_Z 8
_cell_volume 602.623
_database_code_amcsd 0006786
_exptl_crystal_density_diffrn 5.126
_cod_original_sg_symbol_H-M 'F d 3 m'
_cod_original_formula_sum 'Zn.658 Mn.328 Mg.038 Al.129 Fe1.832 Ti.016 O4'
_cod_database_code 9005401

loop_
_space_group_symop_operation_xyz
x,y,z
x,1/2+y,1/2+z
1/2+x,y,1/2+z
1/2+x,1/2+y,z
3/4+z,1/2-x,1/4+y
3/4+z,-x,3/4+y
1/4+z,1/2-x,3/4+y
1/4+z,-x,1/4+y
3/4-y,1/2+z,1/4-x
3/4-y,+z,3/4-x
1/4-y,1/2+z,3/4-x
1/4-y,+z,1/4-x
3/4+x,1/2-y,1/4+z
3/4+x,-y,3/4+z
1/4+x,1/2-y,3/4+z
1/4+x,-y,1/4+z
3/4-z,1/2+x,1/4-y
3/4-z,+x,3/4-y
1/4-z,1/2+x,3/4-y
1/4-z,+x,1/4-y
3/4+y,1/2-z,1/4+x
3/4+y,-z,3/4+x
1/4+y,1/2-z,3/4+x
1/4+y,-z,1/4+x
3/4-x,1/2+y,1/4-z
3/4-x,+y,3/4-z
1/4-x,1/2+y,3/4-z
1/4-x,+y,1/4-z
1/2+x,3/4-z,1/4-y
1/2+x,1/4-z,3/4-y
+x,3/4-z,3/4-y
+x,1/4-z,1/4-y
1/2-z,3/4+y,1/4+x
1/2-z,1/4+y,3/4+x
-z,3/4+y,3/4+x
-z,1/4+y,1/4+x
1/2+y,3/4-x,1/4-z
1/2+y,1/4-x,3/4-z
+y,3/4-x,3/4-z
+y,1/4-x,1/4-z
1/2-x,3/4+z,1/4+y
1/2-x,1/4+z,3/4+y
-x,3/4+z,3/4+y
-x,1/4+z,1/4+y
1/2+z,3/4-y,1/4-x
1/2+z,1/4-y,3/4-x
+z,3/4-y,3/4-x
+z,1/4-y,1/4-x
1/2-y,3/4+x,1/4+z
1/2-y,1/4+x,3/4+z
-y,3/4+x,3/4+z
-y,1/4+x,1/4+z
x,1/2+z,1/2+y
x,+z,+y
1/2+x,1/2+z,+y
1/2+x,+z,1/2+y
-z,1/2-y,1/2-x
-z,-y,-x
1/2-z,1/2-y,-x
1/2-z,-y,1/2-x
y,1/2+x,1/2+z
y,+x,+z
1/2+y,1/2+x,+z
1/2+y,+x,1/2+z
-x,1/2-z,1/2-y
-x,-z,-y
1/2-x,1/2-z,-y
1/2-x,-z,1/2-y
z,1/2+y,1/2+x
z,+y,+x
1/2+z,1/2+y,+x
1/2+z,+y,1/2+x
-y,1/2-x,1/2-z
-y,-x,-z
1/2-y,1/2-x,-z
1/2-y,-x,1/2-z
3/4+z,1/4+x,1/2-y
3/4+z,3/4+x,-y
1/4+z,1/4+x,-y
1/4+z,3/4+x,1/2-y
3/4-y,1/4-z,1/2+x
3/4-y,3/4-z,+x
1/4-y,1/4-z,+x
1/4-y,3/4-z,1/2+x
3/4+x,1/4+y,1/2-z
3/4+x,3/4+y,-z
1/4+x,1/4+y,-z
1/4+x,3/4+y,1/2-z
3/4-z,1/4-x,1/2+y
3/4-z,3/4-x,+y
1/4-z,1/4-x,+y
1/4-z,3/4-x,1/2+y
3/4+y,1/4+z,1/2-x
3/4+y,3/4+z,-x
1/4+y,1/4+z,-x
1/4+y,3/4+z,1/2-x
3/4-x,1/4-y,1/2+z
3/4-x,3/4-y,+z
1/4-x,1/4-y,+z
1/4-x,3/4-y,1/2+z
-z,3/4+x,3/4+y
-z,1/4+x,1/4+y
1/2-z,3/4+x,1/4+y
1/2-z,1/4+x,3/4+y
y,3/4-z,3/4-x
y,1/4-z,1/4-x
1/2+y,3/4-z,1/4-x
1/2+y,1/4-z,3/4-x
-x,3/4+y,3/4+z
-x,1/4+y,1/4+z
1/2-x,3/4+y,1/4+z
1/2-x,1/4+y,3/4+z
z,3/4-x,3/4-y
z,1/4-x,1/4-y
1/2+z,3/4-x,1/4-y
1/2+z,1/4-x,3/4-y
-y,3/4+z,3/4+x
-y,1/4+z,1/4+x
1/2-y,3/4+z,1/4+x
1/2-y,1/4+z,3/4+x
x,3/4-y,3/4-z
x,1/4-y,1/4-z
1/2+x,3/4-y,1/4-z
1/2+x,1/4-y,3/4-z
1/4-x,1/2+z,3/4-y
1/4-x,+z,1/4-y
3/4-x,1/2+z,1/4-y
3/4-x,+z,3/4-y
1/4+z,1/2-y,3/4+x
1/4+z,-y,1/4+x
3/4+z,1/2-y,1/4+x
3/4+z,-y,3/4+x
1/4-y,1/2+x,3/4-z
1/4-y,+x,1/4-z
3/4-y,1/2+x,1/4-z
3/4-y,+x,3/4-z
1/4+x,1/2-z,3/4+y
1/4+x,-z,1/4+y
3/4+x,1/2-z,1/4+y
3/4+x,-z,3/4+y
1/4-z,1/2+y,3/4-x
1/4-z,+y,1/4-x
3/4-z,1/2+y,1/4-x
3/4-z,+y,3/4-x
1/4+y,1/2-x,3/4+z
1/4+y,-x,1/4+z
3/4+y,1/2-x,1/4+z
3/4+y,-x,3/4+z
3/4-x,3/4-z,y
3/4-x,1/4-z,1/2+y
1/4-x,3/4-z,1/2+y
1/4-x,1/4-z,y
3/4+z,3/4+y,-x
3/4+z,1/4+y,1/2-x
1/4+z,3/4+y,1/2-x
1/4+z,1/4+y,-x
3/4-y,3/4-x,z
3/4-y,1/4-x,1/2+z
1/4-y,3/4-x,1/2+z
1/4-y,1/4-x,z
3/4+x,3/4+z,-y
3/4+x,1/4+z,1/2-y
1/4+x,3/4+z,1/2-y
1/4+x,1/4+z,-y
3/4-z,3/4-y,x
3/4-z,1/4-y,1/2+x
1/4-z,3/4-y,1/2+x
1/4-z,1/4-y,x
3/4+y,3/4+x,-z
3/4+y,1/4+x,1/2-z
1/4+y,3/4+x,1/2-z
1/4+y,1/4+x,-z
-z,-x,-y
-z,1/2-x,1/2-y
1/2-z,-x,1/2-y
1/2-z,1/2-x,-y
y,z,x
y,1/2+z,1/2+x
1/2+y,z,1/2+x
1/2+y,1/2+z,x
-x,-y,-z
-x,1/2-y,1/2-z
1/2-x,-y,1/2-z
1/2-x,1/2-y,-z
z,x,y
z,1/2+x,1/2+y
1/2+z,x,1/2+y
1/2+z,1/2+x,y
-y,-z,-x
-y,1/2-z,1/2-x
1/2-y,-z,1/2-x
1/2-y,1/2-z,-x

loop_
_atom_site_label
_atom_site_fract_x
_atom_site_fract_y
_atom_site_fract_z
_atom_site_occupancy
_atom_site_U_iso_or_equiv
ZnT 0.12500 0.12500 0.12500 0.63900 0.00960
MnT 0.12500 0.12500 0.12500 0.28700 0.00960
MgT 0.12500 0.12500 0.12500 0.00400 0.00960
AlT 0.12500 0.12500 0.12500 0.03200 0.00960
FeT 0.12500 0.12500 0.12500 0.03800 0.00960
ZnM 0.50000 0.50000 0.50000 0.00950 0.00960
MnM 0.50000 0.50000 0.50000 0.02050 0.00960
MgM 0.50000 0.50000 0.50000 0.01700 0.00960
AlM 0.50000 0.50000 0.50000 0.04850 0.00960
FeM 0.50000 0.50000 0.50000 0.89700 0.00960
TiM 0.50000 0.50000 0.50000 0.00800 0.00960
O 0.26150 0.26150 0.26150 1.00000 0.01000

loop_
_cod_related_entry_id
_cod_related_entry_database
_cod_related_entry_code
1 AMCSD 0006786
